data_2227354
loop_
_publ_author_name
'Song, Ming-zhi'

_publ_section_title
;
 <i>N</i>'-(2-Hydroxy-1,2-diphenylethylidene)benzohydrazide
;
_journal_coeditor_code CV2764
_journal_issue 10
_journal_name_full 'Acta Crystallographica Section E'
_journal_page_first o2692
_journal_paper_doi 10.1107/S1600536810038365
_journal_volume 66
_journal_year 2010
_chemical_formula_iupac 'C21 H18 N2 O2'
_chemical_formula_moiety 'C21 H18 N2 O2'
_chemical_formula_sum 'C21 H18 N2 O2'
_chemical_formula_weight 330.37
_chemical_name_systematic
;
<i>N</i>'-(2-Hydroxy-1,2-diphenylethylidene)benzohydrazide
;
_space_group_IT_number 19
_symmetry_cell_setting orthorhombic
_symmetry_space_group_name_Hall 'P 2ac 2ab'
_symmetry_space_group_name_H-M 'P 21 21 21'
_atom_sites_solution_hydrogens geom
_atom_sites_solution_primary direct
_atom_sites_solution_secondary difmap
_audit_creation_method SHELXL-97
_cell_angle_alpha 90.00
_cell_angle_beta 90.00
_cell_angle_gamma 90.00
_cell_formula_units_Z 4
_cell_length_a 7.7318(8)
_cell_length_b 11.0653(12)
_cell_length_c 19.725(2)
_cell_measurement_reflns_used 1315
_cell_measurement_temperature 298(2)
_cell_measurement_theta_max 19.676
_cell_measurement_theta_min 2.767
_cell_volume 1687.6(3)
_computing_cell_refinement 'SAINT (Bruker, 2007)'
_computing_data_collection 'SMART (Bruker, 2007)'
_computing_data_reduction 'SAINT (Bruker, 2007)'
_computing_molecular_graphics 'SHELXTL (Sheldrick, 2008)'
_computing_publication_material 'SHELXTL (Sheldrick, 2008)'
_computing_structure_refinement 'SHELXL97 (Sheldrick, 2008)'
_computing_structure_solution 'SHELXS97 (Sheldrick, 2008)'
_diffrn_ambient_temperature 298(2)
_diffrn_measured_fraction_theta_full 1.000
_diffrn_measured_fraction_theta_max 1.000
_diffrn_measurement_device_type 'Bruker SMART APEX CCD area-detector'
_diffrn_measurement_method 'phi and omega scans'
_diffrn_radiation_monochromator graphite
_diffrn_radiation_source 'fine-focus sealed tube'
_diffrn_radiation_type MoK\a
_diffrn_radiation_wavelength 0.71073
_diffrn_reflns_av_R_equivalents 0.0540
_diffrn_reflns_av_sigmaI/netI 0.0468
_diffrn_reflns_limit_h_max 8
_diffrn_reflns_limit_h_min -9
_diffrn_reflns_limit_k_max 13
_diffrn_reflns_limit_k_min -13
_diffrn_reflns_limit_l_max 23
_diffrn_reflns_limit_l_min -10
_diffrn_reflns_number 7865
_diffrn_reflns_theta_full 25.02
_diffrn_reflns_theta_max 25.02
_diffrn_reflns_theta_min 2.06
_exptl_absorpt_coefficient_mu 0.085
_exptl_absorpt_correction_T_max 0.9891
_exptl_absorpt_correction_T_min 0.9661
_exptl_absorpt_correction_type multi-scan
_exptl_absorpt_process_details '(SADABS; Sheldrick, 2007)'
_exptl_crystal_colour colourless
_exptl_crystal_density_diffrn 1.300
_exptl_crystal_density_method 'not measured'
_exptl_crystal_description needle
_exptl_crystal_F_000 696
_exptl_crystal_size_max 0.41
_exptl_crystal_size_mid 0.16
_exptl_crystal_size_min 0.13
_refine_diff_density_max 0.144
_refine_diff_density_min -0.158
_refine_ls_extinction_method none
_refine_ls_goodness_of_fit_ref 1.071
_refine_ls_hydrogen_treatment constr
_refine_ls_matrix_type full
_refine_ls_number_parameters 226
_refine_ls_number_reflns 1729
_refine_ls_number_restraints 0
_refine_ls_restrained_S_all 1.071
_refine_ls_R_factor_all 0.0973
_refine_ls_R_factor_gt 0.0399
_refine_ls_shift/su_max 0.000
_refine_ls_shift/su_mean 0.000
_refine_ls_structure_factor_coef Fsqd
_refine_ls_weighting_details 'calc w=1/[\s^2^(Fo^2^)+(0.0315P)^2^+0.2666P] where P=(Fo^2^+2Fc^2^)/3'
_refine_ls_weighting_scheme calc
_refine_ls_wR_factor_gt 0.0738
_refine_ls_wR_factor_ref 0.0969
_reflns_number_gt 1051
_reflns_number_total 1729
_reflns_threshold_expression I>2sigma(I)
_cod_data_source_file cv2764.cif
_cod_data_source_block I
_cod_original_cell_volume 1687.5(3)
_cod_database_code 2227354
_cod_database_fobs_code 2227354

loop_
_symmetry_equiv_pos_as_xyz
'x, y, z'
'-x+1/2, -y, z+1/2'
'-x, y+1/2, -z+1/2'
'x+1/2, -y+1/2, -z'

loop_
_atom_site_type_symbol
_atom_site_label
_atom_site_fract_x
_atom_site_fract_y
_atom_site_fract_z
_atom_site_U_iso_or_equiv
_atom_site_adp_type
_atom_site_calc_flag
_atom_site_refinement_flags
_atom_site_occupancy
_atom_site_disorder_assembly
_atom_site_disorder_group
N N1 0.6095(4) 0.7285(3) 0.07224(14) 0.0466(9) Uani d . 1 . .
H H1 0.5711 0.6582 0.0833 0.056 Uiso calc R 1 . .
N N2 0.6267(4) 0.7612(3) 0.00542(16) 0.0445(9) Uani d . 1 . .
O O1 0.7060(4) 0.9121(2) 0.10546(13) 0.0550(8) Uani d . 1 . .
O O2 0.3956(3) 0.5524(2) 0.02563(13) 0.0547(8) Uani d . 1 . .
H H2 0.3161 0.5939 0.0110 0.082 Uiso calc R 1 . .
C C1 0.6551(5) 0.8107(4) 0.1207(2) 0.0441(10) Uani d . 1 . .
C C2 0.6408(5) 0.7712(3) 0.19238(19) 0.0424(10) Uani d . 1 . .
C C3 0.5837(6) 0.6586(4) 0.2127(2) 0.0538(12) Uani d . 1 . .
H H3 0.5485 0.6025 0.1805 0.065 Uiso calc R 1 . .
C C4 0.5787(6) 0.6288(4) 0.2806(2) 0.0634(13) Uani d . 1 . .
H H4 0.5385 0.5531 0.2939 0.076 Uiso calc R 1 . .
C C5 0.6324(6) 0.7097(4) 0.3285(2) 0.0638(13) Uani d . 1 . .
H H5 0.6309 0.6890 0.3742 0.077 Uiso calc R 1 . .
C C6 0.6885(7) 0.8213(4) 0.3087(2) 0.0666(14) Uani d . 1 . .
H H6 0.7230 0.8774 0.3410 0.080 Uiso calc R 1 . .
C C7 0.6939(5) 0.8510(4) 0.2408(2) 0.0543(11) Uani d . 1 . .
H H7 0.7344 0.9267 0.2279 0.065 Uiso calc R 1 . .
C C8 0.5919(5) 0.6798(3) -0.03926(18) 0.0416(10) Uani d . 1 . .
C C9 0.5351(5) 0.5513(3) -0.0227(2) 0.0443(10) Uani d . 1 . .
H H9 0.4936 0.5132 -0.0645 0.053 Uiso calc R 1 . .
C C10 0.6779(5) 0.4743(3) 0.00625(18) 0.0404(10) Uani d . 1 . .
C C11 0.8474(5) 0.4869(3) -0.0146(2) 0.0513(11) Uani d . 1 . .
H H11 0.8759 0.5474 -0.0453 0.062 Uiso calc R 1 . .
C C12 0.9764(6) 0.4104(4) 0.0096(2) 0.0650(13) Uani d . 1 . .
H H12 1.0900 0.4197 -0.0050 0.078 Uiso calc R 1 . .
C C13 0.9345(7) 0.3213(4) 0.0551(2) 0.0692(14) Uani d . 1 . .
H H13 1.0199 0.2697 0.0714 0.083 Uiso calc R 1 . .
C C14 0.7678(7) 0.3084(4) 0.0766(3) 0.0781(15) Uani d . 1 . .
H H14 0.7401 0.2484 0.1077 0.094 Uiso calc R 1 . .
C C15 0.6399(6) 0.3839(4) 0.0523(2) 0.0622(12) Uani d . 1 . .
H H15 0.5267 0.3739 0.0672 0.075 Uiso calc R 1 . .
C C16 0.6030(5) 0.7188(3) -0.11073(19) 0.0414(10) Uani d . 1 . .
C C17 0.6508(6) 0.6403(4) -0.16168(19) 0.0547(11) Uani d . 1 . .
H H17 0.6767 0.5604 -0.1512 0.066 Uiso calc R 1 . .
C C18 0.6607(6) 0.6793(4) -0.2285(2) 0.0632(13) Uani d . 1 . .
H H18 0.6950 0.6262 -0.2624 0.076 Uiso calc R 1 . .
C C19 0.6194(6) 0.7971(4) -0.2443(2) 0.0664(14) Uani d . 1 . .
H H19 0.6252 0.8235 -0.2890 0.080 Uiso calc R 1 . .
C C20 0.5702(6) 0.8749(4) -0.1946(2) 0.0565(12) Uani d . 1 . .
H H20 0.5415 0.9543 -0.2053 0.068 Uiso calc R 1 . .
C C21 0.5628(5) 0.8365(3) -0.1283(2) 0.0511(11) Uani d . 1 . .
H H21 0.5301 0.8907 -0.0947 0.061 Uiso calc R 1 . .

loop_
_atom_site_aniso_label
_atom_site_aniso_U_11
_atom_site_aniso_U_22
_atom_site_aniso_U_33
_atom_site_aniso_U_12
_atom_site_aniso_U_13
_atom_site_aniso_U_23
N1 0.062(3) 0.0403(18) 0.038(2) -0.0013(18) -0.0013(18) 0.0009(16)
N2 0.053(2) 0.0448(18) 0.0352(18) 0.0040(18) 0.0059(17) 0.0001(15)
O1 0.066(2) 0.0506(16) 0.0487(17) -0.0063(15) -0.0034(16) 0.0039(15)
O2 0.0445(17) 0.0555(16) 0.0642(18) -0.0006(14) 0.0037(16) 0.0091(14)
C1 0.040(2) 0.045(3) 0.047(3) 0.007(2) 0.001(2) 0.001(2)
C2 0.040(3) 0.050(2) 0.037(2) 0.001(2) 0.000(2) 0.005(2)
C3 0.064(3) 0.050(3) 0.048(3) -0.004(2) -0.004(2) 0.000(2)
C4 0.074(4) 0.064(3) 0.052(3) -0.009(3) -0.001(3) 0.015(3)
C5 0.073(4) 0.072(3) 0.047(3) 0.005(3) -0.001(3) 0.012(3)
C6 0.090(4) 0.064(3) 0.045(3) 0.000(3) -0.003(3) -0.005(2)
C7 0.060(3) 0.054(3) 0.050(3) -0.002(2) -0.005(2) 0.000(2)
C8 0.046(3) 0.039(2) 0.040(2) 0.003(2) -0.001(2) -0.002(2)
C9 0.043(2) 0.047(2) 0.043(2) -0.005(2) -0.002(2) 0.000(2)
C10 0.043(2) 0.041(2) 0.037(2) -0.0017(19) -0.006(2) -0.004(2)
C11 0.051(3) 0.045(2) 0.057(3) -0.003(2) 0.000(3) -0.002(2)
C12 0.056(3) 0.059(3) 0.080(3) 0.002(3) -0.012(3) -0.012(3)
C13 0.067(4) 0.063(3) 0.078(3) 0.015(3) -0.029(3) -0.003(3)
C14 0.080(4) 0.079(4) 0.075(3) 0.006(3) -0.013(3) 0.028(3)
C15 0.059(3) 0.070(3) 0.057(3) 0.001(3) -0.002(3) 0.018(3)
C16 0.042(3) 0.043(2) 0.040(2) -0.001(2) 0.004(2) 0.000(2)
C17 0.064(3) 0.051(2) 0.049(2) 0.004(3) 0.002(2) -0.002(2)
C18 0.075(3) 0.067(3) 0.047(3) -0.014(3) 0.007(3) -0.005(3)
C19 0.070(3) 0.084(4) 0.045(3) -0.015(3) 0.000(3) 0.008(3)
C20 0.064(3) 0.056(3) 0.049(3) -0.006(3) 0.002(2) 0.015(2)
C21 0.057(3) 0.049(3) 0.047(3) -0.003(2) 0.004(2) -0.003(2)

loop_
_atom_type_symbol
_atom_type_description
_atom_type_scat_dispersion_real
_atom_type_scat_dispersion_imag
_atom_type_scat_source
C C 0.0033 0.0016 'International Tables Vol C Tables 4.2.6.8 and 6.1.1.4'
H H 0.0000 0.0000 'International Tables Vol C Tables 4.2.6.8 and 6.1.1.4'
O O 0.0106 0.0060 'International Tables Vol C Tables 4.2.6.8 and 6.1.1.4'
N N 0.0061 0.0033 'International Tables Vol C Tables 4.2.6.8 and 6.1.1.4'

loop_
_geom_angle_atom_site_label_1
_geom_angle_atom_site_label_2
_geom_angle_atom_site_label_3
_geom_angle_site_symmetry_1
_geom_angle_site_symmetry_3
_geom_angle
_geom_angle_publ_flag
C1 N1 N2 . . 118.1(3) ?
C1 N1 H1 . . 121.0 ?
N2 N1 H1 . . 121.0 ?
C8 N2 N1 . . 116.9(3) ?
C9 O2 H2 . . 109.5 ?
O1 C1 N1 . . 121.4(4) ?
O1 C1 C2 . . 121.8(4) ?
N1 C1 C2 . . 116.8(4) ?
C7 C2 C3 . . 118.4(4) ?
C7 C2 C1 . . 117.0(3) ?
C3 C2 C1 . . 124.5(4) ?
C4 C3 C2 . . 120.4(4) ?
C4 C3 H3 . . 119.8 ?
C2 C3 H3 . . 119.8 ?
C5 C4 C3 . . 120.3(4) ?
C5 C4 H4 . . 119.8 ?
C3 C4 H4 . . 119.8 ?
C4 C5 C6 . . 119.5(4) ?
C4 C5 H5 . . 120.3 ?
C6 C5 H5 . . 120.3 ?
C5 C6 C7 . . 120.2(4) ?
C5 C6 H6 . . 119.9 ?
C7 C6 H6 . . 119.9 ?
C2 C7 C6 . . 121.1(4) ?
C2 C7 H7 . . 119.5 ?
C6 C7 H7 . . 119.5 ?
N2 C8 C16 . . 115.9(3) ?
N2 C8 C9 . . 124.4(3) ?
C16 C8 C9 . . 119.6(3) ?
O2 C9 C10 . . 107.7(3) ?
O2 C9 C8 . . 110.5(3) ?
C10 C9 C8 . . 113.5(3) ?
O2 C9 H9 . . 108.4 ?
C10 C9 H9 . . 108.4 ?
C8 C9 H9 . . 108.4 ?
C11 C10 C15 . . 118.1(4) ?
C11 C10 C9 . . 121.7(3) ?
C15 C10 C9 . . 120.1(4) ?
C10 C11 C12 . . 121.1(4) ?
C10 C11 H11 . . 119.4 ?
C12 C11 H11 . . 119.4 ?
C13 C12 C11 . . 119.4(4) ?
C13 C12 H12 . . 120.3 ?
C11 C12 H12 . . 120.3 ?
C14 C13 C12 . . 120.1(4) ?
C14 C13 H13 . . 120.0 ?
C12 C13 H13 . . 120.0 ?
C13 C14 C15 . . 120.4(4) ?
C13 C14 H14 . . 119.8 ?
C15 C14 H14 . . 119.8 ?
C14 C15 C10 . . 120.9(4) ?
C14 C15 H15 . . 119.6 ?
C10 C15 H15 . . 119.6 ?
C17 C16 C21 . . 118.1(4) ?
C17 C16 C8 . . 121.8(3) ?
C21 C16 C8 . . 120.1(3) ?
C16 C17 C18 . . 120.7(4) ?
C16 C17 H17 . . 119.7 ?
C18 C17 H17 . . 119.7 ?
C19 C18 C17 . . 119.7(4) ?
C19 C18 H18 . . 120.1 ?
C17 C18 H18 . . 120.1 ?
C20 C19 C18 . . 120.1(4) ?
C20 C19 H19 . . 120.0 ?
C18 C19 H19 . . 120.0 ?
C19 C20 C21 . . 120.1(4) ?
C19 C20 H20 . . 120.0 ?
C21 C20 H20 . . 120.0 ?
C20 C21 C16 . . 121.3(4) ?
C20 C21 H21 . . 119.3 ?
C16 C21 H21 . . 119.3 ?

loop_
_geom_bond_atom_site_label_1
_geom_bond_atom_site_label_2
_geom_bond_site_symmetry_2
_geom_bond_distance
_geom_bond_publ_flag
N1 C1 . 1.366(4) ?
N1 N2 . 1.373(4) ?
N1 H1 . 0.8600 ?
N2 C8 . 1.288(4) ?
O1 C1 . 1.226(4) ?
O2 C9 . 1.439(4) ?
O2 H2 . 0.8200 ?
C1 C2 . 1.485(5) ?
C2 C7 . 1.365(5) ?
C2 C3 . 1.381(5) ?
C3 C4 . 1.380(5) ?
C3 H3 . 0.9300 ?
C4 C5 . 1.366(5) ?
C4 H4 . 0.9300 ?
C5 C6 . 1.366(6) ?
C5 H5 . 0.9300 ?
C6 C7 . 1.378(5) ?
C6 H6 . 0.9300 ?
C7 H7 . 0.9300 ?
C8 C16 . 1.477(5) ?
C8 C9 . 1.524(5) ?
C9 C10 . 1.507(5) ?
C9 H9 . 0.9800 ?
C10 C11 . 1.380(5) ?
C10 C15 . 1.383(5) ?
C11 C12 . 1.392(5) ?
C11 H11 . 0.9300 ?
C12 C13 . 1.372(6) ?
C12 H12 . 0.9300 ?
C13 C14 . 1.365(7) ?
C13 H13 . 0.9300 ?
C14 C15 . 1.379(6) ?
C14 H14 . 0.9300 ?
C15 H15 . 0.9300 ?
C16 C17 . 1.379(5) ?
C16 C21 . 1.383(5) ?
C17 C18 . 1.389(5) ?
C17 H17 . 0.9300 ?
C18 C19 . 1.378(6) ?
C18 H18 . 0.9300 ?
C19 C20 . 1.359(5) ?
C19 H19 . 0.9300 ?
C20 C21 . 1.375(5) ?
C20 H20 . 0.9300 ?
C21 H21 . 0.9300 ?

loop_
_geom_hbond_atom_site_label_D
_geom_hbond_atom_site_label_H
_geom_hbond_atom_site_label_A
_geom_hbond_site_symmetry_A
_geom_hbond_distance_DH
_geom_hbond_distance_HA
_geom_hbond_distance_DA
_geom_hbond_angle_DHA
O2 H2 O1 4_465 0.82 2.45 2.998(4) 125.2
O2 H2 N2 4_465 0.82 2.20 2.992(4) 163.9
N1 H1 O2 . 0.86 2.12 2.715(4) 125.7

loop_
_cod_related_entry_id
_cod_related_entry_database
_cod_related_entry_code
1 ChemSpider 30656205
